data_4034445
loop_
_publ_author_name
'Synofzik, Judith'
'Dar'in, Dmitry'
'Novikov, Mikhail S.'
'Kantin, Grigory'
'Bakulina, Olga'
'Krasavin, Mikhail'

_publ_section_title
;
 \a-Acyl-\a-diazoacetates in Transition-Metal-Free \b-Lactam Synthesis.
;
_journal_issue 18
_journal_name_full 'The Journal of organic chemistry'
_journal_page_first 12101
_journal_page_last 12110
_journal_paper_doi 10.1021/acs.joc.9b02030
_journal_volume 84
_journal_year 2019
_chemical_formula_moiety 'C20 H21 N O3'
_chemical_formula_sum 'C20 H21 N O3'
_chemical_formula_weight 323.39
_space_group_crystal_system triclinic
_space_group_IT_number 2
_space_group_name_Hall '-P 1'
_space_group_name_H-M_alt 'P -1'
_symmetry_Int_Tables_number 2
_atom_sites_solution_primary iterative
_audit_creation_date 2019-07-03
_audit_creation_method
;
Olex2 1.2
(compiled 2018.05.29 svn.r3508 for OlexSys, GUI svn.r5506)
;
_cell_angle_alpha 66.681(5)
_cell_angle_beta 87.343(4)
_cell_angle_gamma 71.985(5)
_cell_formula_units_Z 2
_cell_length_a 8.2196(4)
_cell_length_b 10.7227(6)
_cell_length_c 11.3119(5)
_cell_measurement_reflns_used 4843
_cell_measurement_temperature 129.99
_cell_measurement_theta_max 73.7100
_cell_measurement_theta_min 4.2660
_cell_volume 867.36(9)
_computing_molecular_graphics 'Olex2 (Dolomanov et al., 2009)'
_computing_publication_material 'Olex2 (Dolomanov et al., 2009)'
_computing_structure_refinement 'olex2.refine (Bourhis et al., 2015)'
_computing_structure_solution 'olex2.solve (Bourhis et al., 2015)'
_diffrn_ambient_temperature 129.99(14)
_diffrn_measured_fraction_theta_full 0.9897
_diffrn_measured_fraction_theta_max 0.9897
_diffrn_measurement_device_type 'SuperNova, Single source at offset/far, HyPix3000'
_diffrn_radiation_type 'Cu K\a'
_diffrn_radiation_wavelength 1.54184
_diffrn_reflns_av_R_equivalents 0.0261
_diffrn_reflns_av_unetI/netI 0.0335
_diffrn_reflns_limit_h_max 9
_diffrn_reflns_limit_h_min -10
_diffrn_reflns_limit_k_max 12
_diffrn_reflns_limit_k_min -13
_diffrn_reflns_limit_l_max 13
_diffrn_reflns_limit_l_min -14
_diffrn_reflns_number 7602
_diffrn_reflns_theta_full 73.9549
_diffrn_reflns_theta_max 73.95
_diffrn_reflns_theta_min 4.27
_exptl_absorpt_coefficient_mu 0.668
_exptl_absorpt_correction_T_max 1.00000
_exptl_absorpt_correction_T_min 0.92471
_exptl_absorpt_correction_type multi-scan
_exptl_crystal_colour 'clear light colourless'
_exptl_crystal_colour_lustre clear
_exptl_crystal_colour_modifier light
_exptl_crystal_colour_primary colourless
_exptl_crystal_density_diffrn 1.2382
_exptl_crystal_description needle
_exptl_crystal_F_000 345.0998
_refine_diff_density_max 0.2881
_refine_diff_density_min -0.2236
_refine_diff_density_rms 0.0552
_refine_ls_d_res_high 0.8022
_refine_ls_d_res_low 10.3484
_refine_ls_goodness_of_fit_ref 1.0553
_refine_ls_hydrogen_treatment constr
_refine_ls_matrix_type full
_refine_ls_number_constraints 35
_refine_ls_number_parameters 220
_refine_ls_number_reflns 3470
_refine_ls_number_restraints 0
_refine_ls_restrained_S_all 1.0553
_refine_ls_R_factor_all 0.0517
_refine_ls_R_factor_gt 0.0423
_refine_ls_shift/su_max 0.0000
_refine_ls_shift/su_mean 0.0000
_refine_ls_structure_factor_coef Fsqd
_refine_ls_weighting_details 'w=1/[\s^2^(Fo^2^)+(0.0441P)^2^+0.3258P] where P=(Fo^2^+2Fc^2^)/3'
_refine_ls_weighting_scheme calc
_refine_ls_wR_factor_gt 0.1088
_refine_ls_wR_factor_ref 0.1132
_reflns_Friedel_coverage 0.0
_reflns_limit_h_max 10
_reflns_limit_h_min -10
_reflns_limit_k_max 13
_reflns_limit_k_min -11
_reflns_limit_l_max 14
_reflns_limit_l_min 0
_reflns_number_gt 2938
_reflns_number_total 3470
_reflns_threshold_expression I>=2u(I)
_cod_data_source_file jo9b02030_si_002.cif
_cod_data_source_block 1ver0-11061-12091_BOY670
_cod_original_cell_volume 867.35(9)
_cod_database_code 4034445
_olex2_refinement_description
;
1. Fixed Uiso
 At 1.2 times of:
  All C(H) groups, All C(H,H) groups
 At 1.5 times of:
  All C(H,H,H) groups
2.a Ternary CH refined with riding coordinates:
 C4(H4)
2.b Secondary CH2 refined with riding coordinates:
 C15(H15a,H15b)
2.c Aromatic/amide H refined with riding coordinates:
 C13(H13), C12(H12), C10(H10), C9(H9), C21(H21), C20(H20), C19(H19), C18(H18),
 C17(H17)
2.d Idealised Me refined as rotating group:
 C5(H5a,H5b,H5c), C7(H7a,H7b,H7c), C14(H14a,H14b,H14c)
;
_olex2_submission_special_instructions 'No special instructions were received'

loop_
_space_group_symop_id
_space_group_symop_operation_xyz
1 x,y,z
2 -x,-y,-z

loop_
_atom_site_label
_atom_site_type_symbol
_atom_site_fract_x
_atom_site_fract_y
_atom_site_fract_z
_atom_site_U_iso_or_equiv
_atom_site_adp_type
_atom_site_occupancy
_atom_site_refinement_flags_posn
O1 O 0.47016(15) 0.59242(13) 0.59865(11) 0.0371(3) Uani 1.000000 .
N1 N 0.57174(15) 0.36385(14) 0.76500(13) 0.0309(3) Uani 1.000000 .
O2 O 0.21417(13) 0.58415(11) 0.81139(11) 0.0317(2) Uani 1.000000 .
C2 C 0.45662(18) 0.48087(17) 0.67765(14) 0.0288(3) Uani 1.000000 .
O3 O 0.03869(15) 0.46249(15) 0.80755(13) 0.0451(3) Uani 1.000000 .
C3 C 0.30921(18) 0.41569(16) 0.71761(14) 0.0269(3) Uani 1.000000 .
C4 C 0.45161(18) 0.28311(16) 0.82054(15) 0.0279(3) Uani 1.000000 .
H4 H 0.47822(18) 0.19642(16) 0.80047(15) 0.0335(4) Uiso 1.000000 R
C5 C 0.2358(2) 0.38497(19) 0.61470(15) 0.0340(3) Uani 1.000000 .
H5a H 0.1611(13) 0.3263(11) 0.6537(3) 0.0509(5) Uiso 1.000000 GR
H5b H 0.1691(13) 0.4755(2) 0.5459(6) 0.0509(5) Uiso 1.000000 GR
H5c H 0.3299(2) 0.3333(12) 0.5783(9) 0.0509(5) Uiso 1.000000 GR
C6 C 0.17040(18) 0.48957(16) 0.78184(14) 0.0283(3) Uani 1.000000 .
C7 C 0.0977(2) 0.6476(2) 0.88656(19) 0.0422(4) Uani 1.000000 .
H7a H -0.0204(3) 0.6793(14) 0.8487(8) 0.0633(6) Uiso 1.000000 GR
H7b H 0.1084(13) 0.5766(5) 0.9755(4) 0.0633(6) Uiso 1.000000 GR
H7c H 0.1259(12) 0.7299(10) 0.8865(12) 0.0633(6) Uiso 1.000000 GR
C8 C 0.43047(17) 0.24637(15) 0.96217(14) 0.0269(3) Uani 1.000000 .
C9 C 0.47371(19) 0.32022(16) 1.02667(15) 0.0294(3) Uani 1.000000 .
H9 H 0.52301(19) 0.39352(16) 0.98159(15) 0.0353(4) Uiso 1.000000 R
C10 C 0.4458(2) 0.28824(17) 1.15573(16) 0.0336(3) Uani 1.000000 .
H10 H 0.4775(2) 0.33926(17) 1.19800(16) 0.0403(4) Uiso 1.000000 R
C11 C 0.3724(2) 0.18296(18) 1.22410(16) 0.0360(4) Uani 1.000000 .
C12 C 0.3307(2) 0.10771(17) 1.16027(16) 0.0355(4) Uani 1.000000 .
H12 H 0.2813(2) 0.03458(17) 1.20553(16) 0.0426(4) Uiso 1.000000 R
C13 C 0.36048(19) 0.13808(16) 1.03172(16) 0.0312(3) Uani 1.000000 .
H13 H 0.33287(19) 0.08448(16) 0.99047(16) 0.0374(4) Uiso 1.000000 R
C14 C 0.3343(3) 0.1539(2) 1.36252(18) 0.0531(5) Uani 1.000000 .
H14a H 0.2204(9) 0.2178(12) 1.36453(18) 0.0796(7) Uiso 1.000000 GR
H14b H 0.337(2) 0.0542(5) 1.4075(5) 0.0796(7) Uiso 1.000000 GR
H14c H 0.4210(12) 0.1710(17) 1.4055(5) 0.0796(7) Uiso 1.000000 GR
C15 C 0.75354(19) 0.3313(2) 0.79603(17) 0.0363(4) Uani 1.000000 .
H15a H 0.78409(19) 0.4204(2) 0.75377(17) 0.0436(4) Uiso 1.000000 R
H15b H 0.77469(19) 0.2989(2) 0.89055(17) 0.0436(4) Uiso 1.000000 R
C16 C 0.87064(18) 0.21841(16) 0.75556(15) 0.0284(3) Uani 1.000000 .
C17 C 0.8424(2) 0.21592(17) 0.63654(15) 0.0328(3) Uani 1.000000 .
H17 H 0.7419(2) 0.28099(17) 0.58162(15) 0.0393(4) Uiso 1.000000 R
C18 C 0.9607(2) 0.11853(19) 0.59779(17) 0.0397(4) Uani 1.000000 .
H18 H 0.9411(2) 0.11780(19) 0.51599(17) 0.0476(5) Uiso 1.000000 R
C19 C 1.1072(2) 0.02233(19) 0.67713(19) 0.0432(4) Uani 1.000000 .
H19 H 1.1880(2) -0.04369(19) 0.64974(19) 0.0519(5) Uiso 1.000000 R
C20 C 1.1349(2) 0.02300(18) 0.79642(18) 0.0397(4) Uani 1.000000 .
H20 H 1.2349(2) -0.04288(18) 0.85146(18) 0.0476(5) Uiso 1.000000 R
C21 C 1.0168(2) 0.11976(17) 0.83563(15) 0.0329(3) Uani 1.000000 .
H21 H 1.0357(2) 0.11883(17) 0.91824(15) 0.0395(4) Uiso 1.000000 R

loop_
_atom_site_aniso_label
_atom_site_aniso_U_11
_atom_site_aniso_U_22
_atom_site_aniso_U_33
_atom_site_aniso_U_12
_atom_site_aniso_U_13
_atom_site_aniso_U_23
O1 0.0364(6) 0.0448(7) 0.0341(6) -0.0234(5) 0.0092(5) -0.0124(5)
N1 0.0196(6) 0.0396(7) 0.0359(7) -0.0120(5) 0.0075(5) -0.0163(6)
O2 0.0278(5) 0.0308(6) 0.0397(6) -0.0103(4) 0.0080(4) -0.0171(5)
C2 0.0252(7) 0.0381(8) 0.0300(7) -0.0151(6) 0.0087(6) -0.0174(7)
O3 0.0274(6) 0.0624(8) 0.0652(8) -0.0232(6) 0.0187(6) -0.0403(7)
C3 0.0222(6) 0.0304(8) 0.0299(7) -0.0114(6) 0.0057(5) -0.0120(6)
C4 0.0233(7) 0.0281(8) 0.0345(8) -0.0085(6) 0.0057(6) -0.0149(6)
C5 0.0333(8) 0.0442(9) 0.0321(8) -0.0211(7) 0.0073(6) -0.0170(7)
C6 0.0226(7) 0.0290(8) 0.0312(7) -0.0081(6) 0.0025(6) -0.0100(6)
C7 0.0339(8) 0.0437(10) 0.0574(11) -0.0092(7) 0.0112(8) -0.0318(9)
C8 0.0202(6) 0.0237(7) 0.0336(8) -0.0036(5) 0.0030(5) -0.0110(6)
C9 0.0265(7) 0.0256(7) 0.0356(8) -0.0081(6) 0.0046(6) -0.0119(6)
C10 0.0314(8) 0.0331(8) 0.0371(8) -0.0071(6) 0.0024(6) -0.0171(7)
C11 0.0302(8) 0.0355(9) 0.0334(8) -0.0052(6) 0.0033(6) -0.0090(7)
C12 0.0294(8) 0.0291(8) 0.0411(9) -0.0090(6) 0.0070(6) -0.0077(7)
C13 0.0245(7) 0.0274(8) 0.0409(8) -0.0073(6) 0.0034(6) -0.0137(6)
C14 0.0574(12) 0.0607(13) 0.0360(10) -0.0201(10) 0.0092(8) -0.0139(9)
C15 0.0194(7) 0.0523(10) 0.0459(9) -0.0110(7) 0.0053(6) -0.0289(8)
C16 0.0231(7) 0.0324(8) 0.0329(7) -0.0144(6) 0.0084(6) -0.0129(6)
C17 0.0294(7) 0.0340(8) 0.0334(8) -0.0109(6) 0.0031(6) -0.0114(6)
C18 0.0441(9) 0.0432(10) 0.0375(9) -0.0146(8) 0.0088(7) -0.0219(8)
C19 0.0406(9) 0.0371(9) 0.0540(11) -0.0072(7) 0.0099(8) -0.0247(8)
C20 0.0340(8) 0.0313(9) 0.0478(10) -0.0064(7) -0.0006(7) -0.0125(7)
C21 0.0294(7) 0.0372(9) 0.0319(8) -0.0136(7) 0.0040(6) -0.0115(7)

loop_
_atom_type_symbol
_atom_type_scat_dispersion_real
_atom_type_scat_dispersion_imag
_atom_type_scat_Cromer_Mann_a1
_atom_type_scat_Cromer_Mann_a2
_atom_type_scat_Cromer_Mann_a3
_atom_type_scat_Cromer_Mann_a4
_atom_type_scat_Cromer_Mann_b1
_atom_type_scat_Cromer_Mann_b2
_atom_type_scat_Cromer_Mann_b3
_atom_type_scat_Cromer_Mann_b4
_atom_type_scat_Cromer_Mann_c
_atom_type_scat_source
_atom_type_scat_dispersion_source
H 0.00000 0.00000 0.49300 0.32291 0.14019 0.04081 10.51090 26.12570 3.14236 57.79970 0.0030380000826 'International Tables Volume C Table 6.1.1.4 (pp. 500-502)' 'Henke, Gullikson and Davis, At. Data and Nucl. Data Tables, 1993, 54, 2'
C 0.01920 0.00962 2.31000 1.02000 1.58860 0.86500 20.84390 10.20750 0.56870 51.65120 0.215599998832 'International Tables Volume C Table 6.1.1.4 (pp. 500-502)' 'Henke, Gullikson and Davis, At. Data and Nucl. Data Tables, 1993, 54, 2'
O 0.05239 0.03377 3.04850 2.28680 1.54630 0.86700 13.27710 5.70110 0.32390 32.90890 0.250800013542 'International Tables Volume C Table 6.1.1.4 (pp. 500-502)' 'Henke, Gullikson and Davis, At. Data and Nucl. Data Tables, 1993, 54, 2'
N 0.03256 0.01839 12.21260 3.13220 2.01250 1.16630 0.00570 9.89330 28.99750 0.58260 -11.5290002823 'International Tables Volume C Table 6.1.1.4 (pp. 500-502)' 'Henke, Gullikson and Davis, At. Data and Nucl. Data Tables, 1993, 54, 2'

loop_
_geom_angle_atom_site_label_1
_geom_angle_atom_site_label_2
_geom_angle_atom_site_label_3
_geom_angle
C4 N1 C2 96.79(11)
C15 N1 C2 131.24(14)
C15 N1 C4 131.94(14)
C7 O2 C6 115.75(12)
N1 C2 O1 132.05(14)
C3 C2 O1 135.45(14)
C3 C2 N1 92.50(11)
C4 C3 C2 84.49(10)
C5 C3 C2 115.30(12)
C5 C3 C4 115.40(13)
C6 C3 C2 114.95(12)
C6 C3 C4 111.84(12)
C6 C3 C5 112.20(12)
C3 C4 N1 86.19(10)
C8 C4 N1 115.71(12)
C8 C4 C3 118.66(12)
O3 C6 O2 123.94(14)
C3 C6 O2 112.12(12)
C3 C6 O3 123.89(14)
C9 C8 C4 122.20(13)
C13 C8 C4 119.73(13)
C13 C8 C9 118.04(14)
C10 C9 C8 120.93(14)
C11 C10 C9 121.06(15)
C12 C11 C10 118.16(15)
C14 C11 C10 120.70(16)
C14 C11 C12 121.12(16)
C13 C12 C11 120.95(15)
C12 C13 C8 120.83(15)
C16 C15 N1 114.72(13)
C17 C16 C15 121.62(14)
C21 C16 C15 119.35(14)
C21 C16 C17 118.90(14)
C18 C17 C16 120.05(15)
C19 C18 C17 120.66(16)
C20 C19 C18 119.57(16)
C21 C20 C19 119.94(16)
C20 C21 C16 120.85(15)

loop_
_geom_bond_atom_site_label_1
_geom_bond_atom_site_label_2
_geom_bond_distance
O1 C2 1.2118(19)
N1 C2 1.348(2)
N1 C4 1.4696(18)
N1 C15 1.4516(19)
O2 C6 1.3321(18)
O2 C7 1.4429(19)
C2 C3 1.5440(19)
O3 C6 1.1997(18)
C3 C4 1.592(2)
C3 C5 1.523(2)
C3 C6 1.509(2)
C4 C8 1.506(2)
C8 C9 1.393(2)
C8 C13 1.395(2)
C9 C10 1.387(2)
C10 C11 1.387(2)
C11 C12 1.394(2)
C11 C14 1.508(2)
C12 C13 1.386(2)
C15 C16 1.509(2)
C16 C17 1.389(2)
C16 C21 1.392(2)
C17 C18 1.387(2)
C18 C19 1.385(3)
C19 C20 1.382(3)
C20 C21 1.385(2)
